data_2211676
loop_
_publ_author_name
'Zhen-Ming Zhang'
'Yi-Cui Jin'
'Da-Qi Wang'
'Jian Gao'
'Tong-Tao Xu'

_publ_section_title
;{1-[(2-Chlorophenyl)diphenylmethyl]-1<i>H</i>-imidazole-\k<i>N</i>^3^}(perchlorato-\k<i>O</i>)[tris(2-aminoethyl)amine-\k^4^<i>N</i>]copper(II)
 perchlorate
;
_journal_coeditor_code XU2152
_journal_issue 12
_journal_name_full 'Acta Crystallographica Section E'
_journal_page_first m3414
_journal_page_last m3415
_journal_paper_doi 10.1107/S1600536806048720
_journal_volume 62
_journal_year 2006
_chemical_formula_iupac '[Cu (Cl O4) (C22 H17 Cl N2) (C6 H18 N4)] Cl O4'
_chemical_formula_moiety 'C28 H35 Cl2 Cu N6 O4, Cl O4'
_chemical_formula_sum 'C28 H35 Cl3 Cu N6 O8'
_chemical_formula_weight 753.51
_chemical_name_systematic
;
{1-[(2-Chlorophenyl)diphenylmethyl]-1H-imidazole-\kN^3^}(perchlorato-
\kO)[tris(2-aminoethyl)amine-\k^4^N]copper(II) perchlorate
;
_space_group_IT_number 14
_symmetry_cell_setting monoclinic
_symmetry_space_group_name_Hall '-P 2ybc'
_symmetry_space_group_name_H-M 'P 1 21/c 1'
_atom_sites_solution_hydrogens geom
_atom_sites_solution_primary direct
_atom_sites_solution_secondary difmap
_audit_creation_method SHELXL-97
_cell_angle_alpha 90.00
_cell_angle_beta 94.614(3)
_cell_angle_gamma 90.00
_cell_formula_units_Z 4
_cell_length_a 7.7303(16)
_cell_length_b 21.938(5)
_cell_length_c 18.932(4)
_cell_measurement_reflns_used 4353
_cell_measurement_temperature 298(2)
_cell_measurement_theta_max 24.4
_cell_measurement_theta_min 2.3
_cell_volume 3200.2(12)
_computing_cell_refinement 'SAINT (Siemens, 1996)'
_computing_data_collection 'SMART (Siemens, 1996)'
_computing_data_reduction SAINT
_computing_molecular_graphics 'SHELXTL (Sheldrick, 1997b)'
_computing_publication_material SHELXTL
_computing_structure_refinement 'SHELXL97 (Sheldrick, 1997a)'
_computing_structure_solution 'SHELXS97 (Sheldrick, 1997a)'
_diffrn_ambient_temperature 298(2)
_diffrn_measured_fraction_theta_full 1.00
_diffrn_measured_fraction_theta_max 1.00
_diffrn_measurement_device_type 'Bruker SMART CCD area-detector'
_diffrn_measurement_method '\f and \w'
_diffrn_radiation_monochromator graphite
_diffrn_radiation_source 'fine-focus sealed tube'
_diffrn_radiation_type MoK\a
_diffrn_radiation_wavelength 0.71073
_diffrn_reflns_av_R_equivalents 0.037
_diffrn_reflns_av_sigmaI/netI 0.047
_diffrn_reflns_limit_h_max 9
_diffrn_reflns_limit_h_min -8
_diffrn_reflns_limit_k_max 26
_diffrn_reflns_limit_k_min -22
_diffrn_reflns_limit_l_max 22
_diffrn_reflns_limit_l_min -22
_diffrn_reflns_number 16722
_diffrn_reflns_theta_full 25.2
_diffrn_reflns_theta_max 25.2
_diffrn_reflns_theta_min 1.4
_diffrn_standards_number 0
_exptl_absorpt_coefficient_mu 0.992
_exptl_absorpt_correction_T_max 0.826
_exptl_absorpt_correction_T_min 0.692
_exptl_absorpt_correction_type multi-scan
_exptl_absorpt_process_details '(SADABS; Sheldrick, 2002)'
_exptl_crystal_colour blue
_exptl_crystal_density_diffrn 1.564
_exptl_crystal_density_method 'not measured'
_exptl_crystal_description block
_exptl_crystal_F_000 1556
_exptl_crystal_size_max 0.40
_exptl_crystal_size_mid 0.29
_exptl_crystal_size_min 0.20
_refine_diff_density_max 0.98
_refine_diff_density_min -0.53
_refine_ls_extinction_method none
_refine_ls_goodness_of_fit_ref 1.019
_refine_ls_hydrogen_treatment constr
_refine_ls_matrix_type full
_refine_ls_number_parameters 416
_refine_ls_number_reflns 5760
_refine_ls_number_restraints 0
_refine_ls_restrained_S_all 1.019
_refine_ls_R_factor_all 0.087
_refine_ls_R_factor_gt 0.056
_refine_ls_shift/su_max 0.001
_refine_ls_shift/su_mean 0.000
_refine_ls_structure_factor_coef Fsqd
_refine_ls_weighting_details 'calc w=1/[\s^2^(Fo^2^)+(0.0787P)^2^+6.2079P] where P=(Fo^2^+2Fc^2^)/3'
_refine_ls_weighting_scheme calc
_refine_ls_wR_factor_gt 0.141
_refine_ls_wR_factor_ref 0.165
_reflns_number_gt 4006
_reflns_number_total 5760
_reflns_threshold_expression I>2\s(I)
_cod_data_source_file xu2152.cif
_cod_data_source_block I
_cod_depositor_comments
;
The following automatic conversions were performed:
'_symmetry_cell_setting' value 'Monoclinic' changed to 'monoclinic'
according to '/home/saulius/struct/CIF-dictionaries/cif_core.dic'
dictionary named 'cif_core.dic' version 2.4.1 from 2010-06-29.

Automatic conversion script
Id: cif_fix_enum 1527 2010-12-29 10:47:43Z saulius 

The following automatic conversions were performed:

'_symmetry_cell_setting' value 'Monoclinic' changed to 'monoclinic'
according to /home/saulius/struct/CIF-dictionaries/cif_core.dic
dictionary named 'cif_core.dic' version 2.4.1 from 2010-06-29.

Automatic conversion script
Id: cif_fix_values 1715 2011-07-08 13:25:40Z adriana 
;
_cod_original_sg_symbol_H-M 'P 21/c'
_cod_database_code 2211676
_cod_database_fobs_code 2211676

loop_
_symmetry_equiv_pos_as_xyz
'x, y, z'
'-x, y+1/2, -z+1/2'
'-x, -y, -z'
'x, -y-1/2, z-1/2'

loop_
_atom_site_type_symbol
_atom_site_label
_atom_site_fract_x
_atom_site_fract_y
_atom_site_fract_z
_atom_site_U_iso_or_equiv
_atom_site_adp_type
_atom_site_calc_flag
_atom_site_refinement_flags
_atom_site_occupancy
Cu Cu1 0.66312(7) 0.64943(3) 0.44893(3) 0.03452(19) Uani d . 1
Cl Cl1 0.1090(2) 0.61584(8) 0.04761(7) 0.0656(4) Uani d . 1
Cl Cl2 1.09831(16) 0.57887(7) 0.45550(7) 0.0494(3) Uani d . 1
Cl Cl3 0.5322(2) 0.82860(7) 0.30508(8) 0.0582(4) Uani d . 1
N N1 0.4154(4) 0.57434(16) 0.26348(18) 0.0292(8) Uani d . 1
N N2 0.5792(4) 0.60009(17) 0.35974(18) 0.0310(8) Uani d . 1
N N3 0.7481(5) 0.69564(18) 0.5428(2) 0.0398(9) Uani d . 1
N N4 0.5886(5) 0.58249(17) 0.51936(19) 0.0341(9) Uani d . 1
H H4A 0.4746 0.5746 0.5107 0.041 Uiso calc R 1
H H4B 0.6476 0.5479 0.5127 0.041 Uiso calc R 1
N N5 0.4489(5) 0.70617(19) 0.4509(2) 0.0447(10) Uani d . 1
H H5A 0.4606 0.7386 0.4225 0.054 Uiso calc R 1
H H5B 0.3519 0.6859 0.4354 0.054 Uiso calc R 1
N N6 0.8260(5) 0.71009(18) 0.40227(19) 0.0395(9) Uani d . 1
H H6A 0.9132 0.6896 0.3843 0.047 Uiso calc R 1
H H6B 0.7663 0.7299 0.3665 0.047 Uiso calc R 1
O O1 0.9139(4) 0.58056(17) 0.4594(2) 0.0520(9) Uani d . 1
O O2 1.1800(6) 0.5913(3) 0.5238(2) 0.0874(15) Uani d . 1
O O3 1.1424(5) 0.6249(2) 0.4065(2) 0.0726(13) Uani d . 1
O O4 1.1524(8) 0.5218(2) 0.4326(3) 0.0999(19) Uani d . 1
O O5 0.4699(9) 0.8665(3) 0.2520(4) 0.129(2) Uani d . 1
O O6 0.6622(12) 0.8478(4) 0.3531(5) 0.197(4) Uani d . 1
O O7 0.5872(8) 0.7732(3) 0.2754(4) 0.120(2) Uani d . 1
O O8 0.3905(8) 0.8108(3) 0.3441(3) 0.115(2) Uani d . 1
C C1 0.2912(5) 0.5780(2) 0.1980(2) 0.0277(9) Uani d . 1
C C2 0.4660(5) 0.6195(2) 0.3085(2) 0.0297(9) Uani d . 1
H H2 0.4264 0.6595 0.3042 0.036 Uiso calc R 1
C C3 0.6045(6) 0.5394(2) 0.3464(2) 0.0370(11) Uani d . 1
H H3 0.6789 0.5136 0.3733 0.044 Uiso calc R 1
C C4 0.5035(6) 0.5232(2) 0.2875(2) 0.0369(11) Uani d . 1
H H4 0.4956 0.4846 0.2672 0.044 Uiso calc R 1
C C5 0.3970(6) 0.5808(2) 0.1325(2) 0.0337(10) Uani d . 1
C C6 0.3252(7) 0.5976(2) 0.0652(3) 0.0430(12) Uani d . 1
C C7 0.4231(9) 0.5990(3) 0.0066(3) 0.0588(16) Uani d . 1
H H7 0.3714 0.6104 -0.0374 0.071 Uiso calc R 1
C C8 0.5929(9) 0.5838(3) 0.0136(3) 0.0658(17) Uani d . 1
H H8 0.6581 0.5848 -0.0256 0.079 Uiso calc R 1
C C9 0.6684(8) 0.5670(3) 0.0783(4) 0.0686(18) Uani d . 1
H H9 0.7849 0.5559 0.0830 0.082 Uiso calc R 1
C C10 0.5719(7) 0.5665(3) 0.1368(3) 0.0505(13) Uani d . 1
H H10 0.6267 0.5560 0.1807 0.061 Uiso calc R 1
C C11 0.1836(6) 0.6371(2) 0.2043(2) 0.0352(11) Uani d . 1
C C12 0.0130(7) 0.6363(3) 0.2212(3) 0.0505(14) Uani d . 1
H H12 -0.0425 0.5992 0.2269 0.061 Uiso calc R 1
C C13 -0.0757(9) 0.6903(4) 0.2297(3) 0.071(2) Uani d . 1
H H13 -0.1909 0.6893 0.2405 0.085 Uiso calc R 1
C C14 0.0056(11) 0.7450(4) 0.2222(3) 0.076(2) Uani d . 1
H H14 -0.0524 0.7813 0.2298 0.091 Uiso calc R 1
C C15 0.1705(10) 0.7461(3) 0.2038(3) 0.0625(18) Uani d . 1
H H15 0.2245 0.7833 0.1974 0.075 Uiso calc R 1
C C16 0.2598(7) 0.6930(2) 0.1942(2) 0.0465(13) Uani d . 1
H H16 0.3729 0.6947 0.1808 0.056 Uiso calc R 1
C C17 0.1765(6) 0.5205(2) 0.1986(2) 0.0343(10) Uani d . 1
C C18 0.1062(7) 0.5043(3) 0.2608(3) 0.0500(13) Uani d . 1
H H18 0.1353 0.5263 0.3020 0.060 Uiso calc R 1
C C19 -0.0075(8) 0.4556(3) 0.2619(4) 0.0686(18) Uani d . 1
H H19 -0.0548 0.4451 0.3039 0.082 Uiso calc R 1
C C20 -0.0508(9) 0.4227(3) 0.2017(5) 0.075(2) Uani d . 1
H H20 -0.1288 0.3904 0.2021 0.090 Uiso calc R 1
C C21 0.0212(9) 0.4378(3) 0.1419(4) 0.0678(18) Uani d . 1
H H21 -0.0064 0.4150 0.1011 0.081 Uiso calc R 1
C C22 0.1341(7) 0.4858(2) 0.1390(3) 0.0462(12) Uani d . 1
H H22 0.1821 0.4950 0.0967 0.055 Uiso calc R 1
C C23 0.7721(7) 0.6481(2) 0.5979(2) 0.0482(13) Uani d . 1
H H23A 0.7813 0.6672 0.6442 0.058 Uiso calc R 1
H H23B 0.8796 0.6264 0.5923 0.058 Uiso calc R 1
C C24 0.6239(7) 0.6033(2) 0.5937(2) 0.0445(12) Uani d . 1
H H24A 0.6534 0.5686 0.6241 0.053 Uiso calc R 1
H H24B 0.5211 0.6225 0.6098 0.053 Uiso calc R 1
C C25 0.6136(8) 0.7409(3) 0.5591(3) 0.0596(16) Uani d . 1
H H25A 0.6486 0.7809 0.5438 0.071 Uiso calc R 1
H H25B 0.6064 0.7424 0.6100 0.071 Uiso calc R 1
C C26 0.4369(8) 0.7263(3) 0.5238(3) 0.0580(15) Uani d . 1
H H26A 0.3835 0.6944 0.5502 0.070 Uiso calc R 1
H H26B 0.3637 0.7622 0.5240 0.070 Uiso calc R 1
C C27 0.9114(7) 0.7254(3) 0.5288(3) 0.0497(13) Uani d . 1
H H27A 1.0042 0.6955 0.5316 0.060 Uiso calc R 1
H H27B 0.9396 0.7562 0.5646 0.060 Uiso calc R 1
C C28 0.8978(8) 0.7547(3) 0.4561(3) 0.0559(15) Uani d . 1
H H28A 0.8227 0.7902 0.4561 0.067 Uiso calc R 1
H H28B 1.0117 0.7681 0.4444 0.067 Uiso calc R 1

loop_
_atom_site_aniso_label
_atom_site_aniso_U_11
_atom_site_aniso_U_22
_atom_site_aniso_U_33
_atom_site_aniso_U_12
_atom_site_aniso_U_13
_atom_site_aniso_U_23
Cu1 0.0358(3) 0.0341(3) 0.0328(3) -0.0017(2) -0.0028(2) -0.0010(2)
Cl1 0.0650(10) 0.0880(12) 0.0416(7) 0.0178(8) -0.0094(7) -0.0001(7)
Cl2 0.0346(7) 0.0640(9) 0.0501(7) 0.0082(6) 0.0053(5) 0.0077(6)
Cl3 0.0617(9) 0.0528(9) 0.0590(9) 0.0027(7) -0.0011(7) 0.0035(7)
N1 0.0251(19) 0.032(2) 0.0297(18) -0.0020(15) -0.0031(15) -0.0021(16)
N2 0.028(2) 0.033(2) 0.0304(19) -0.0015(16) -0.0041(16) -0.0043(16)
N3 0.049(3) 0.035(2) 0.035(2) -0.0064(19) 0.0013(18) -0.0068(17)
N4 0.031(2) 0.032(2) 0.039(2) -0.0007(16) -0.0006(16) 0.0027(17)
N5 0.040(2) 0.039(2) 0.054(3) 0.0031(19) -0.0013(19) 0.000(2)
N6 0.042(2) 0.041(2) 0.035(2) -0.0012(18) 0.0004(17) 0.0039(17)
O1 0.0308(19) 0.060(2) 0.065(2) -0.0040(16) 0.0004(17) 0.0100(19)
O2 0.051(3) 0.139(5) 0.069(3) -0.006(3) -0.015(2) 0.005(3)
O3 0.045(2) 0.084(3) 0.091(3) 0.002(2) 0.022(2) 0.033(3)
O4 0.140(5) 0.086(4) 0.078(3) 0.065(3) 0.037(3) 0.020(3)
O5 0.152(6) 0.111(5) 0.129(5) 0.035(4) 0.040(4) 0.071(4)
O6 0.170(8) 0.199(9) 0.207(9) -0.074(7) -0.067(7) -0.024(7)
O7 0.107(4) 0.107(5) 0.146(5) 0.044(4) 0.009(4) -0.034(4)
O8 0.126(5) 0.134(5) 0.090(4) 0.016(4) 0.031(3) 0.041(4)
C1 0.023(2) 0.035(2) 0.025(2) 0.0008(18) -0.0011(17) -0.0025(18)
C2 0.028(2) 0.028(2) 0.032(2) 0.0026(18) -0.0008(18) -0.0002(18)
C3 0.036(3) 0.032(3) 0.042(3) 0.007(2) -0.005(2) 0.000(2)
C4 0.041(3) 0.030(3) 0.039(2) 0.005(2) -0.005(2) -0.006(2)
C5 0.034(3) 0.034(3) 0.033(2) -0.004(2) 0.0026(19) -0.0079(19)
C6 0.046(3) 0.046(3) 0.037(3) 0.001(2) 0.005(2) 0.000(2)
C7 0.082(5) 0.061(4) 0.034(3) -0.006(3) 0.010(3) 0.002(3)
C8 0.077(5) 0.063(4) 0.063(4) -0.003(3) 0.040(4) -0.003(3)
C9 0.050(4) 0.080(5) 0.080(5) 0.004(3) 0.029(3) -0.002(4)
C10 0.040(3) 0.063(4) 0.049(3) 0.004(3) 0.012(2) 0.004(3)
C11 0.035(3) 0.046(3) 0.023(2) 0.008(2) -0.0054(19) -0.0031(19)
C12 0.044(3) 0.067(4) 0.039(3) 0.016(3) -0.004(2) -0.003(3)
C13 0.062(4) 0.106(6) 0.043(3) 0.048(4) -0.007(3) -0.012(4)
C14 0.100(6) 0.072(5) 0.051(4) 0.053(4) -0.023(4) -0.017(3)
C15 0.091(5) 0.039(3) 0.052(3) 0.017(3) -0.027(3) -0.004(3)
C16 0.055(3) 0.044(3) 0.037(3) 0.001(3) -0.013(2) -0.001(2)
C17 0.023(2) 0.041(3) 0.038(2) -0.0011(19) -0.0028(19) 0.000(2)
C18 0.041(3) 0.060(4) 0.049(3) -0.007(3) 0.000(2) 0.001(3)
C19 0.048(4) 0.070(4) 0.089(5) -0.008(3) 0.014(3) 0.022(4)
C20 0.053(4) 0.055(4) 0.116(6) -0.021(3) -0.008(4) 0.003(4)
C21 0.066(4) 0.058(4) 0.076(4) -0.019(3) -0.019(4) -0.016(3)
C22 0.048(3) 0.045(3) 0.045(3) -0.004(2) -0.001(2) -0.009(2)
C23 0.058(3) 0.057(3) 0.028(2) -0.009(3) -0.007(2) -0.001(2)
C24 0.052(3) 0.048(3) 0.034(3) -0.004(2) 0.007(2) 0.003(2)
C25 0.074(4) 0.047(3) 0.057(3) 0.001(3) 0.008(3) -0.021(3)
C26 0.057(4) 0.053(4) 0.065(4) 0.012(3) 0.014(3) -0.010(3)
C27 0.054(3) 0.050(3) 0.044(3) -0.021(3) -0.003(2) -0.006(2)
C28 0.064(4) 0.050(3) 0.054(3) -0.023(3) 0.002(3) -0.001(3)

loop_
_atom_type_symbol
_atom_type_description
_atom_type_scat_dispersion_real
_atom_type_scat_dispersion_imag
_atom_type_scat_source
C C 0.0033 0.0016 'International Tables Vol C Tables 4.2.6.8 and 6.1.1.4'
H H 0.0000 0.0000 'International Tables Vol C Tables 4.2.6.8 and 6.1.1.4'
N N 0.0061 0.0033 'International Tables Vol C Tables 4.2.6.8 and 6.1.1.4'
O O 0.0106 0.0060 'International Tables Vol C Tables 4.2.6.8 and 6.1.1.4'
Cu Cu 0.3201 1.2651 'International Tables Vol C Tables 4.2.6.8 and 6.1.1.4'
Cl Cl 0.1484 0.1585 'International Tables Vol C Tables 4.2.6.8 and 6.1.1.4'

loop_
_geom_angle_atom_site_label_1
_geom_angle_atom_site_label_2
_geom_angle_atom_site_label_3
_geom_angle
_geom_angle_publ_flag
N2 Cu1 N5 97.48(15) y
N2 Cu1 N6 98.58(15) y
N5 Cu1 N6 97.78(17) y
N2 Cu1 N4 93.93(14) y
N5 Cu1 N4 98.53(16) y
N6 Cu1 N4 157.93(15) y
N2 Cu1 N3 177.12(15) y
N5 Cu1 N3 83.76(16) y
N6 Cu1 N3 83.79(15) y
N4 Cu1 N3 83.31(15) y
N2 Cu1 O1 86.43(13) y
N5 Cu1 O1 174.20(15) y
N6 Cu1 O1 85.81(14) y
N4 Cu1 O1 76.87(13) y
N3 Cu1 O1 92.15(15) y
O4 Cl2 O2 109.4(3) ?
O4 Cl2 O3 109.8(3) ?
O2 Cl2 O3 110.1(3) ?
O4 Cl2 O1 111.2(3) ?
O2 Cl2 O1 108.6(3) ?
O3 Cl2 O1 107.7(2) ?
O5 Cl3 O6 120.0(5) ?
O5 Cl3 O7 109.3(4) ?
O6 Cl3 O7 107.4(5) ?
O5 Cl3 O8 108.0(4) ?
O6 Cl3 O8 107.2(6) ?
O7 Cl3 O8 103.8(4) ?
C2 N1 C4 106.3(3) ?
C2 N1 C1 128.1(4) ?
C4 N1 C1 125.6(3) ?
C2 N2 C3 105.8(4) ?
C2 N2 Cu1 125.2(3) ?
C3 N2 Cu1 128.2(3) ?
C27 N3 C23 112.4(4) ?
C27 N3 C25 111.5(4) ?
C23 N3 C25 112.0(4) ?
C27 N3 Cu1 106.1(3) ?
C23 N3 Cu1 105.6(3) ?
C25 N3 Cu1 108.7(3) ?
C24 N4 Cu1 110.4(3) ?
C24 N4 H4A 109.6 ?
Cu1 N4 H4A 109.6 ?
C24 N4 H4B 109.6 ?
Cu1 N4 H4B 109.6 ?
H4A N4 H4B 108.1 ?
C26 N5 Cu1 108.1(3) ?
C26 N5 H5A 110.1 ?
Cu1 N5 H5A 110.1 ?
C26 N5 H5B 110.1 ?
Cu1 N5 H5B 110.1 ?
H5A N5 H5B 108.4 ?
C28 N6 Cu1 109.6(3) ?
C28 N6 H6A 109.7 ?
Cu1 N6 H6A 109.7 ?
C28 N6 H6B 109.7 ?
Cu1 N6 H6B 109.7 ?
H6A N6 H6B 108.2 ?
Cl2 O1 Cu1 142.6(2) ?
N1 C1 C5 108.7(3) ?
N1 C1 C17 106.3(3) ?
C5 C1 C17 112.4(3) ?
N1 C1 C11 106.9(3) ?
C5 C1 C11 110.5(4) ?
C17 C1 C11 111.8(4) ?
N2 C2 N1 111.7(4) ?
N2 C2 H2 124.2 ?
N1 C2 H2 124.2 ?
C4 C3 N2 109.0(4) ?
C4 C3 H3 125.5 ?
N2 C3 H3 125.5 ?
C3 C4 N1 107.2(4) ?
C3 C4 H4 126.4 ?
N1 C4 H4 126.4 ?
C10 C5 C6 115.4(4) ?
C10 C5 C1 121.5(4) ?
C6 C5 C1 123.2(4) ?
C7 C6 C5 122.0(5) ?
C7 C6 Cl1 115.0(4) ?
C5 C6 Cl1 123.0(4) ?
C8 C7 C6 120.3(5) ?
C8 C7 H7 119.9 ?
C6 C7 H7 119.9 ?
C7 C8 C9 119.8(5) ?
C7 C8 H8 120.1 ?
C9 C8 H8 120.1 ?
C8 C9 C10 120.1(6) ?
C8 C9 H9 120.0 ?
C10 C9 H9 120.0 ?
C5 C10 C9 122.5(5) ?
C5 C10 H10 118.8 ?
C9 C10 H10 118.8 ?
C16 C11 C12 118.0(5) ?
C16 C11 C1 119.7(4) ?
C12 C11 C1 122.3(4) ?
C11 C12 C13 120.4(6) ?
C11 C12 H12 119.8 ?
C13 C12 H12 119.8 ?
C14 C13 C12 120.2(6) ?
C14 C13 H13 119.9 ?
C12 C13 H13 119.9 ?
C15 C14 C13 119.6(6) ?
C15 C14 H14 120.2 ?
C13 C14 H14 120.2 ?
C14 C15 C16 121.0(6) ?
C14 C15 H15 119.5 ?
C16 C15 H15 119.5 ?
C15 C16 C11 120.7(6) ?
C15 C16 H16 119.7 ?
C11 C16 H16 119.7 ?
C22 C17 C18 118.1(5) ?
C22 C17 C1 123.0(4) ?
C18 C17 C1 118.8(4) ?
C17 C18 C19 120.3(5) ?
C17 C18 H18 119.8 ?
C19 C18 H18 119.8 ?
C20 C19 C18 120.4(6) ?
C20 C19 H19 119.8 ?
C18 C19 H19 119.8 ?
C21 C20 C19 118.8(6) ?
C21 C20 H20 120.6 ?
C19 C20 H20 120.6 ?
C20 C21 C22 122.1(6) ?
C20 C21 H21 118.9 ?
C22 C21 H21 118.9 ?
C21 C22 C17 120.1(5) ?
C21 C22 H22 119.9 ?
C17 C22 H22 119.9 ?
N3 C23 C24 111.8(4) ?
N3 C23 H23A 109.3 ?
C24 C23 H23A 109.3 ?
N3 C23 H23B 109.3 ?
C24 C23 H23B 109.3 ?
H23A C23 H23B 107.9 ?
N4 C24 C23 109.4(4) ?
N4 C24 H24A 109.8 ?
C23 C24 H24A 109.8 ?
N4 C24 H24B 109.8 ?
C23 C24 H24B 109.8 ?
H24A C24 H24B 108.2 ?
N3 C25 C26 112.9(4) ?
N3 C25 H25A 109.0 ?
C26 C25 H25A 109.0 ?
N3 C25 H25B 109.0 ?
C26 C25 H25B 109.0 ?
H25A C25 H25B 107.8 ?
N5 C26 C25 111.1(5) ?
N5 C26 H26A 109.4 ?
C25 C26 H26A 109.4 ?
N5 C26 H26B 109.4 ?
C25 C26 H26B 109.4 ?
H26A C26 H26B 108.0 ?
N3 C27 C28 110.8(4) ?
N3 C27 H27A 109.5 ?
C28 C27 H27A 109.5 ?
N3 C27 H27B 109.5 ?
C28 C27 H27B 109.5 ?
H27A C27 H27B 108.1 ?
N6 C28 C27 109.7(4) ?
N6 C28 H28A 109.7 ?
C27 C28 H28A 109.7 ?
N6 C28 H28B 109.7 ?
C27 C28 H28B 109.7 ?
H28A C28 H28B 108.2 ?

loop_
_geom_bond_atom_site_label_1
_geom_bond_atom_site_label_2
_geom_bond_distance
_geom_bond_publ_flag
Cu1 O1 2.453(4) y
Cu1 N2 2.066(3) y
Cu1 N3 2.104(4) y
Cu1 N4 2.095(4) y
Cu1 N5 2.075(4) y
Cu1 N6 2.077(4) y
Cl1 C6 1.724(5) ?
Cl2 O4 1.400(5) ?
Cl2 O2 1.419(4) ?
Cl2 O3 1.431(4) ?
Cl2 O1 1.434(4) ?
Cl3 O5 1.361(6) ?
Cl3 O6 1.366(8) ?
Cl3 O7 1.419(5) ?
Cl3 O8 1.424(6) ?
N1 C2 1.345(5) ?
N1 C4 1.371(6) ?
N1 C1 1.507(5) ?
N2 C2 1.323(5) ?
N2 C3 1.372(6) ?
N3 C27 1.464(6) ?
N3 C23 1.477(6) ?
N3 C25 1.488(7) ?
N4 C24 1.483(6) ?
N4 H4A 0.9000 ?
N4 H4B 0.9000 ?
N5 C26 1.458(7) ?
N5 H5A 0.9000 ?
N5 H5B 0.9000 ?
N6 C28 1.488(6) ?
N6 H6A 0.9000 ?
N6 H6B 0.9000 ?
C1 C5 1.541(6) ?
C1 C17 1.542(6) ?
C1 C11 1.551(6) ?
C2 H2 0.9300 ?
C3 C4 1.356(6) ?
C3 H3 0.9300 ?
C4 H4 0.9300 ?
C5 C10 1.384(7) ?
C5 C6 1.397(6) ?
C6 C7 1.392(7) ?
C7 C8 1.350(9) ?
C7 H7 0.9300 ?
C8 C9 1.365(9) ?
C8 H8 0.9300 ?
C9 C10 1.385(8) ?
C9 H9 0.9300 ?
C10 H10 0.9300 ?
C11 C16 1.380(7) ?
C11 C12 1.382(7) ?
C12 C13 1.384(8) ?
C12 H12 0.9300 ?
C13 C14 1.368(10) ?
C13 H13 0.9300 ?
C14 C15 1.348(10) ?
C14 H14 0.9300 ?
C15 C16 1.373(8) ?
C15 H15 0.9300 ?
C16 H16 0.9300 ?
C17 C22 1.378(7) ?
C17 C18 1.383(7) ?
C18 C19 1.386(8) ?
C18 H18 0.9300 ?
C19 C20 1.368(10) ?
C19 H19 0.9300 ?
C20 C21 1.343(10) ?
C20 H20 0.9300 ?
C21 C22 1.371(8) ?
C21 H21 0.9300 ?
C22 H22 0.9300 ?
C23 C24 1.506(7) ?
C23 H23A 0.9700 ?
C23 H23B 0.9700 ?
C24 H24A 0.9700 ?
C24 H24B 0.9700 ?
C25 C26 1.507(8) ?
C25 H25A 0.9700 ?
C25 H25B 0.9700 ?
C26 H26A 0.9700 ?
C26 H26B 0.9700 ?
C27 C28 1.516(7) ?
C27 H27A 0.9700 ?
C27 H27B 0.9700 ?
C28 H28A 0.9700 ?
C28 H28B 0.9700 ?

loop_
_geom_hbond_atom_site_label_D
_geom_hbond_atom_site_label_H
_geom_hbond_atom_site_label_A
_geom_hbond_site_symmetry_A
_geom_hbond_distance_DH
_geom_hbond_distance_HA
_geom_hbond_distance_DA
_geom_hbond_angle_DHA
_geom_hbond_publ_flag
N4 H4A O2 1_455 0.90 2.34 3.172(6) 154 y
N4 H4B O4 3_766 0.90 2.35 3.127(7) 144 y
N5 H5A O8 . 0.90 2.21 3.068(7) 160 y
N5 H5B O3 1_455 0.90 2.14 3.030(6) 171 y
N6 H6A O3 . 0.90 2.28 3.074(6) 147 y
N6 H6B O7 . 0.90 2.33 3.222(8) 174 y

loop_
_geom_torsion_atom_site_label_1
_geom_torsion_atom_site_label_2
_geom_torsion_atom_site_label_3
_geom_torsion_atom_site_label_4
_geom_torsion
N5 Cu1 N2 C2 24.6(4)
N6 Cu1 N2 C2 -74.5(4)
N4 Cu1 N2 C2 123.7(4)
N3 Cu1 N2 C2 140(3)
O1 Cu1 N2 C2 -159.7(4)
N5 Cu1 N2 C3 -144.1(4)
N6 Cu1 N2 C3 116.8(4)
N4 Cu1 N2 C3 -45.0(4)
N3 Cu1 N2 C3 -29(3)
O1 Cu1 N2 C3 31.6(4)
N2 Cu1 N3 C27 125(3)
N5 Cu1 N3 C27 -119.3(3)
N6 Cu1 N3 C27 -20.7(3)
N4 Cu1 N3 C27 141.3(3)
O1 Cu1 N3 C27 64.8(3)
N2 Cu1 N3 C23 6(3)
N5 Cu1 N3 C23 121.2(3)
N6 Cu1 N3 C23 -140.3(3)
N4 Cu1 N3 C23 21.8(3)
O1 Cu1 N3 C23 -54.7(3)
N2 Cu1 N3 C25 -115(3)
N5 Cu1 N3 C25 0.8(3)
N6 Cu1 N3 C25 99.3(4)
N4 Cu1 N3 C25 -98.6(3)
O1 Cu1 N3 C25 -175.1(3)
N2 Cu1 N4 C24 -177.8(3)
N5 Cu1 N4 C24 -79.6(3)
N6 Cu1 N4 C24 57.6(5)
N3 Cu1 N4 C24 3.0(3)
O1 Cu1 N4 C24 96.8(3)
N2 Cu1 N5 C26 154.6(4)
N6 Cu1 N5 C26 -105.6(4)
N4 Cu1 N5 C26 59.5(4)
N3 Cu1 N5 C26 -22.8(4)
O1 Cu1 N5 C26 22.4(17)
N2 Cu1 N6 C28 176.6(3)
N5 Cu1 N6 C28 77.7(4)
N4 Cu1 N6 C28 -59.6(6)
N3 Cu1 N6 C28 -5.1(3)
O1 Cu1 N6 C28 -97.7(3)
O4 Cl2 O1 Cu1 -150.3(4)
O2 Cl2 O1 Cu1 89.3(4)
O3 Cl2 O1 Cu1 -29.9(5)
N2 Cu1 O1 Cl2 113.5(4)
N5 Cu1 O1 Cl2 -113.9(14)
N6 Cu1 O1 Cl2 14.6(4)
N4 Cu1 O1 Cl2 -151.6(4)
N3 Cu1 O1 Cl2 -69.0(4)
C2 N1 C1 C5 100.6(5)
C4 N1 C1 C5 -77.4(5)
C2 N1 C1 C17 -138.2(4)
C4 N1 C1 C17 43.8(5)
C2 N1 C1 C11 -18.7(6)
C4 N1 C1 C11 163.3(4)
C3 N2 C2 N1 0.9(5)
Cu1 N2 C2 N1 -169.9(3)
C4 N1 C2 N2 -0.5(5)
C1 N1 C2 N2 -178.8(4)
C2 N2 C3 C4 -0.8(5)
Cu1 N2 C3 C4 169.6(3)
N2 C3 C4 N1 0.5(5)
C2 N1 C4 C3 0.0(5)
C1 N1 C4 C3 178.3(4)
N1 C1 C5 C10 14.6(6)
C17 C1 C5 C10 -102.7(5)
C11 C1 C5 C10 131.6(5)
N1 C1 C5 C6 -165.6(4)
C17 C1 C5 C6 77.0(5)
C11 C1 C5 C6 -48.6(6)
C10 C5 C6 C7 0.8(7)
C1 C5 C6 C7 -179.0(5)
C10 C5 C6 Cl1 178.7(4)
C1 C5 C6 Cl1 -1.1(7)
C5 C6 C7 C8 0.0(9)
Cl1 C6 C7 C8 -178.0(5)
C6 C7 C8 C9 0.1(9)
C7 C8 C9 C10 -1.0(10)
C6 C5 C10 C9 -1.7(8)
C1 C5 C10 C9 178.1(5)
C8 C9 C10 C5 1.9(10)
N1 C1 C11 C16 73.7(5)
C5 C1 C11 C16 -44.4(5)
C17 C1 C11 C16 -170.5(4)
N1 C1 C11 C12 -105.0(5)
C5 C1 C11 C12 136.9(4)
C17 C1 C11 C12 10.8(6)
C16 C11 C12 C13 -1.9(7)
C1 C11 C12 C13 176.8(4)
C11 C12 C13 C14 -0.8(8)
C12 C13 C14 C15 2.6(9)
C13 C14 C15 C16 -1.8(9)
C14 C15 C16 C11 -0.9(8)
C12 C11 C16 C15 2.7(7)
C1 C11 C16 C15 -176.0(4)
N1 C1 C17 C22 -136.7(4)
C5 C1 C17 C22 -17.9(6)
C11 C1 C17 C22 107.1(5)
N1 C1 C17 C18 46.4(5)
C5 C1 C17 C18 165.1(4)
C11 C1 C17 C18 -69.9(5)
C22 C17 C18 C19 -1.8(8)
C1 C17 C18 C19 175.3(5)
C17 C18 C19 C20 0.3(9)
C18 C19 C20 C21 1.2(10)
C19 C20 C21 C22 -1.2(11)
C20 C21 C22 C17 -0.3(10)
C18 C17 C22 C21 1.8(8)
C1 C17 C22 C21 -175.2(5)
C27 N3 C23 C24 -159.2(4)
C25 N3 C23 C24 74.2(5)
Cu1 N3 C23 C24 -44.0(5)
Cu1 N4 C24 C23 -27.2(5)
N3 C23 C24 N4 48.6(6)
C27 N3 C25 C26 137.9(5)
C23 N3 C25 C26 -95.0(6)
Cu1 N3 C25 C26 21.3(6)
Cu1 N5 C26 C25 40.7(5)
N3 C25 C26 N5 -42.2(7)
C23 N3 C27 C28 158.1(4)
C25 N3 C27 C28 -75.1(5)
Cu1 N3 C27 C28 43.2(5)
Cu1 N6 C28 C27 29.5(5)
N3 C27 C28 N6 -49.7(6)
